data_1544744
loop_
_publ_author_name
'Chan, Kaai Tung'
'Tong, Glenna So Ming'
'To, Wai-Pong'
'Yang, Chen'
'Du, Lili'
'Phillips, David Lee'
'Che, Chi-Ming'

_publ_section_title
;
 The interplay between fluorescence and phosphorescence with luminescent
 gold(i) and gold(iii) complexes bearing heterocyclic arylacetylide
 ligands.
;
_journal_issue 3
_journal_name_full 'Chemical science'
_journal_page_first 2352
_journal_page_last 2364
_journal_paper_doi 10.1039/c6sc03775e
_journal_volume 8
_journal_year 2017
_chemical_formula_moiety 'C39 H51 Au B F2 N2 P'
_chemical_formula_sum 'C39 H51 Au B F2 N2 P'
_chemical_formula_weight 824.56
_space_group_crystal_system monoclinic
_space_group_IT_number 14
_space_group_name_Hall '-P 2yn'
_space_group_name_H-M_alt 'P 1 21/n 1'
_symmetry_space_group_name_Hall '-P 2yn'
_symmetry_space_group_name_H-M 'P 1 21/n 1'
_atom_sites_solution_hydrogens geom
_atom_sites_solution_primary direct
_audit_block_doi 10.5517/ccdc.csd.cc1mbsk9
_audit_creation_date 2016-08-19
_audit_creation_method
;
Olex2 1.2
(compiled 2016.02.19 svn.r3266 for OlexSys, GUI svn.r5155)
;
_audit_update_record
;
2016-08-19 deposited with the CCDC.
2016-12-05 downloaded from the CCDC.
;
_cell_angle_alpha 90
_cell_angle_beta 102.5560(10)
_cell_angle_gamma 90
_cell_formula_units_Z 4
_cell_length_a 10.9501(6)
_cell_length_b 25.1526(13)
_cell_length_c 13.6349(7)
_cell_measurement_reflns_used 9771
_cell_measurement_temperature 100
_cell_measurement_theta_max 67.02
_cell_measurement_theta_min 3.51
_cell_volume 3665.6(3)
_computing_molecular_graphics 'Olex2 (Dolomanov et al., 2009)'
_computing_publication_material 'Olex2 (Dolomanov et al., 2009)'
_computing_structure_refinement 'ShelXL (Sheldrick, 2015)'
_computing_structure_solution 'XS (Sheldrick, 2008)'
_diffrn_ambient_temperature 100
_diffrn_measured_fraction_theta_full 0.984
_diffrn_measured_fraction_theta_max 0.984
_diffrn_measurement_device_type 'Bruker X8 PROTEUM diffractometer'
_diffrn_measurement_method '\f and \w scans'
_diffrn_radiation_monochromator graphite
_diffrn_radiation_type CuK\a
_diffrn_radiation_wavelength 1.54178
_diffrn_reflns_av_R_equivalents 0.0657
_diffrn_reflns_av_unetI/netI 0.0388
_diffrn_reflns_Laue_measured_fraction_full 0.984
_diffrn_reflns_Laue_measured_fraction_max 0.984
_diffrn_reflns_limit_h_max 11
_diffrn_reflns_limit_h_min -13
_diffrn_reflns_limit_k_max 29
_diffrn_reflns_limit_k_min -26
_diffrn_reflns_limit_l_max 13
_diffrn_reflns_limit_l_min -16
_diffrn_reflns_number 51256
_diffrn_reflns_point_group_measured_fraction_full 0.984
_diffrn_reflns_point_group_measured_fraction_max 0.984
_diffrn_reflns_theta_full 67.527
_diffrn_reflns_theta_max 67.527
_diffrn_reflns_theta_min 3.514
_diffrn_standards_number 0
_exptl_absorpt_coefficient_mu 8.261
_exptl_absorpt_correction_T_max 0.7530
_exptl_absorpt_correction_T_min 0.5365
_exptl_absorpt_correction_type multi-scan
_exptl_absorpt_process_details SADABS
_exptl_crystal_colour 'clear orangish red'
_exptl_crystal_colour_lustre clear
_exptl_crystal_colour_modifier orangish
_exptl_crystal_colour_primary red
_exptl_crystal_density_diffrn 1.494
_exptl_crystal_description prism
_exptl_crystal_F_000 1664
_exptl_crystal_recrystallization_method DCM/hexane
_exptl_crystal_size_max 0.04
_exptl_crystal_size_mid 0.04
_exptl_crystal_size_min 0.03
_refine_diff_density_max 1.177
_refine_diff_density_min -3.726
_refine_diff_density_rms 0.116
_refine_ls_extinction_method none
_refine_ls_goodness_of_fit_ref 1.034
_refine_ls_hydrogen_treatment constr
_refine_ls_matrix_type full
_refine_ls_number_parameters 474
_refine_ls_number_reflns 6512
_refine_ls_number_restraints 488
_refine_ls_restrained_S_all 1.054
_refine_ls_R_factor_all 0.0417
_refine_ls_R_factor_gt 0.0409
_refine_ls_shift/su_max 0.002
_refine_ls_shift/su_mean 0.000
_refine_ls_structure_factor_coef Fsqd
_refine_ls_weighting_details 'w=1/[\s^2^(Fo^2^)+(0.0520P)^2^+12.2880P] where P=(Fo^2^+2Fc^2^)/3'
_refine_ls_weighting_scheme calc
_refine_ls_wR_factor_gt 0.1069
_refine_ls_wR_factor_ref 0.1077
_reflns_Friedel_coverage 0.000
_reflns_number_gt 6319
_reflns_number_total 6512
_reflns_threshold_expression 'I > 2\s(I)'
_cod_data_source_file c6sc03775e2.cif
_cod_data_source_block david69_0m_mono
_cod_depositor_comments
;Adding full bibliography for 1544742--1544744.cif.

 Adding full bibliography for 1544742--1544744.cif.
;
_cod_database_code 1544744
_shelx_space_group_comment
;
The symmetry employed for this shelxl refinement is uniquely defined
by the following loop, which should always be used as a source of
symmetry information in preference to the above space-group names.
They are only intended as comments.
;
_shelx_estimated_absorpt_t_max 0.790
_shelx_estimated_absorpt_t_min 0.733
_olex2_refinement_description
;
1. Fixed Uiso
 At 1.2 times of:
  All C(H) groups, All C(H,H) groups
 At 1.5 times of:
  All C(H,H,H) groups
2. Restrained distances
 C34A-C38A = C38A-C36A
 2.45 with sigma of 0.02
 C39A-C35A = C35A-C37A
 2.45 with sigma of 0.02
 C39-C37 = C37-C35
 2.45 with sigma of 0.02
 C39A-C34A = C35A-C34A = C36A-C35A = C37A-C36A = C38A-C37A = C39A-C38A = C39-
 C38 = C39-C34 = C35-C34 = C36-C35 = C37-C36 = C38-C37
 1.53 with sigma of 0.02
 C38-C34 = C34-C36
 2.45 with sigma of 0.02
3. Uiso/Uaniso restraints and constraints
All non-hydrogen atoms have similar U: within 1.7A with sigma of 0.01 and sigma
for terminal atoms of 0.02
Uanis(C36) \\sim Ueq, Uanis(C37) \\sim Ueq, Uanis(C38) \\sim Ueq, Uanis(C39)
\\sim Ueq, Uanis(C35) \\sim Ueq, Uanis(C34) \\sim Ueq, Uanis(C35A) \\sim Ueq,
Uanis(C36A) \\sim Ueq, Uanis(C34A) \\sim Ueq, Uanis(C39A) \\sim Ueq,
Uanis(C38A) \\sim Ueq, Uanis(C37A) \\sim Ueq: with sigma of 0.1 and sigma for
terminal atoms of 0.2
4. Others
 Sof(C34A)=Sof(H34A)=Sof(C36A)=Sof(H36A)=Sof(H36B)=Sof(C39A)=Sof(H39A)=
 Sof(H39B)=Sof(C35A)=Sof(H35A)=Sof(H35B)=Sof(C38A)=Sof(H38A)=Sof(H38B)=
 Sof(C37A)=Sof(H37A)=Sof(H37B)=1-FVAR(1)
 Sof(C35)=Sof(H35C)=Sof(H35D)=Sof(C39)=Sof(H39C)=Sof(H39D)=Sof(C36)=Sof(H36C)=
 Sof(H36D)=Sof(C37)=Sof(H37C)=Sof(H37D)=Sof(C38)=Sof(H38C)=Sof(H38D)=Sof(C34)=
 Sof(H34)=FVAR(1)
5.a Ternary CH refined with riding coordinates:
 C22(H22), C28(H28), C34A(H34A), C34(H34)
5.b Secondary CH2 refined with riding coordinates:
 C23(H23A,H23B), C29(H29A,H29B), C25(H25A,H25B), C27(H27A,H27B), C24(H24A,
 H24B), C26(H26A,H26B), C33(H33A,H33B), C31(H31A,H31B), C32(H32A,H32B),
 C30(H30A,H30B), C36A(H36A,H36B), C39A(H39A,H39B), C35A(H35A,H35B), C35(H35C,
 H35D), C38A(H38A,H38B), C39(H39C,H39D), C36(H36C,H36D), C37A(H37A,H37B),
 C37(H37C,H37D), C38(H38C,H38D)
5.c Aromatic/amide H refined with riding coordinates:
 C21(H21), C20(H20), C12(H12), C19(H19), C18(H18), C17(H17)
5.d Idealised Me refined as rotating group:
 C15(H15A,H15B,H15C), C5(H5A,H5B,H5C), C14(H14A,H14B,H14C), C7(H7A,H7B,H7C)
;
_shelx_shelxl_version_number 2014/7
_olex2_date_sample_data_collection 06/06/2014
_olex2_date_sample_submission 06/06/2014
_olex2_submission_original_sample_id PCy3AuBOD
_olex2_submission_special_instructions 'No special instructions were received'

loop_
_space_group_symop_operation_xyz
'x, y, z'
'-x+1/2, y+1/2, -z+1/2'
'-x, -y, -z'
'x-1/2, -y-1/2, z-1/2'

loop_
_atom_site_label
_atom_site_type_symbol
_atom_site_fract_x
_atom_site_fract_y
_atom_site_fract_z
_atom_site_U_iso_or_equiv
_atom_site_adp_type
_atom_site_occupancy
_atom_site_site_symmetry_order
_atom_site_calc_flag
_atom_site_refinement_flags_posn
_atom_site_refinement_flags_adp
_atom_site_refinement_flags_occupancy
_atom_site_disorder_assembly
_atom_site_disorder_group
Au1 Au 0.21172(2) 0.04747(2) -0.00963(2) 0.03912(10) Uani 1 1 d . U . . .
P1 P 0.24848(9) 0.00840(4) 0.14419(7) 0.0271(2) Uani 1 1 d . U . . .
F2 F 0.2952(2) 0.13070(11) -0.58577(19) 0.0372(6) Uani 1 1 d . U . . .
F1 F 0.3368(2) 0.21217(11) -0.51553(19) 0.0394(6) Uani 1 1 d . U . . .
N1 N 0.1760(3) 0.15994(14) -0.4663(3) 0.0296(7) Uani 1 1 d . U . . .
N2 N 0.1421(3) 0.19984(13) -0.6361(3) 0.0283(7) Uani 1 1 d . U . . .
C1 C 0.1849(7) 0.0830(2) -0.1439(4) 0.0583(15) Uani 1 1 d . U . . .
B1 B 0.2432(4) 0.1753(2) -0.5513(4) 0.0296(9) Uani 1 1 d . U . . .
C22 C 0.1167(4) 0.01489(16) 0.2064(3) 0.0298(8) Uani 1 1 d . U . . .
H22 H 0.0462 -0.0066 0.1666 0.036 Uiso 1 1 calc R . . . .
C21 C -0.1825(4) 0.26938(18) -0.5341(3) 0.0337(9) Uani 1 1 d . U . . .
H21 H -0.1188 0.2954 -0.5301 0.040 Uiso 1 1 calc R . . . .
C20 C -0.3048(4) 0.2852(2) -0.5363(4) 0.0383(10) Uani 1 1 d . U . . .
H20 H -0.3245 0.3219 -0.5339 0.046 Uiso 1 1 calc R . . . .
C9 C -0.0228(4) 0.19977(16) -0.5425(3) 0.0316(9) Uani 1 1 d . U . . .
C23 C 0.0716(4) 0.07294(18) 0.2027(3) 0.0332(9) Uani 1 1 d . U . . .
H23A H 0.1400 0.0957 0.2398 0.040 Uiso 1 1 calc R . . . .
H23B H 0.0505 0.0851 0.1320 0.040 Uiso 1 1 calc R . . . .
C4 C 0.2298(4) 0.13475(18) -0.3813(3) 0.0366(10) Uani 1 1 d . U . . .
C13 C 0.1572(4) 0.21341(17) -0.7280(3) 0.0340(9) Uani 1 1 d . U . . .
C15 C 0.2786(5) 0.2065(2) -0.7594(4) 0.0429(11) Uani 1 1 d . U . . .
H15A H 0.3456 0.2236 -0.7101 0.064 Uiso 1 1 calc GR . . . .
H15B H 0.2730 0.2229 -0.8254 0.064 Uiso 1 1 calc GR . . . .
H15C H 0.2968 0.1685 -0.7633 0.064 Uiso 1 1 calc GR . . . .
C6 C 0.0345(5) 0.15686(18) -0.3666(4) 0.0413(10) Uani 1 1 d . U . . .
C29 C 0.1627(6) -0.0916(2) 0.0781(5) 0.0517(12) Uani 1 1 d . U . . .
H29A H 0.1316 -0.0741 0.0124 0.062 Uiso 1 1 calc R . . . .
H29B H 0.0969 -0.0887 0.1173 0.062 Uiso 1 1 calc R . . . .
C10 C 0.0185(4) 0.21096(16) -0.6302(3) 0.0310(8) Uani 1 1 d . U . . .
C16 C -0.1528(4) 0.21601(18) -0.5378(4) 0.0387(10) Uani 1 1 d . U . . .
C8 C 0.0538(4) 0.17440(16) -0.4612(3) 0.0324(9) Uani 1 1 d . U . . .
C3 C 0.1437(5) 0.13141(18) -0.3181(4) 0.0422(10) Uani 1 1 d . U . . .
C25 C -0.0173(7) 0.0579(3) 0.3550(5) 0.0633(16) Uani 1 1 d . U . . .
H25A H 0.0492 0.0794 0.3979 0.076 Uiso 1 1 calc R . . . .
H25B H -0.0940 0.0611 0.3820 0.076 Uiso 1 1 calc R . . . .
C12 C 0.0436(5) 0.23249(19) -0.7843(4) 0.0414(10) Uani 1 1 d . U . . .
H12 H 0.0292 0.2444 -0.8520 0.050 Uiso 1 1 calc R . . . .
C27 C 0.1404(7) -0.0054(2) 0.3141(4) 0.0614(15) Uani 1 1 d . U . . .
H27A H 0.2102 0.0149 0.3560 0.074 Uiso 1 1 calc R . . . .
H27B H 0.1651 -0.0433 0.3157 0.074 Uiso 1 1 calc R . . . .
C2 C 0.1675(6) 0.1059(2) -0.2222(4) 0.0535(13) Uani 1 1 d . U . . .
C11 C -0.0446(5) 0.23126(18) -0.7254(4) 0.0391(10) Uani 1 1 d . U . . .
C5 C 0.3613(5) 0.1161(3) -0.3586(4) 0.0547(14) Uani 1 1 d . U . . .
H5A H 0.3719 0.0887 -0.4072 0.082 Uiso 1 1 calc GR . . . .
H5B H 0.3821 0.1012 -0.2906 0.082 Uiso 1 1 calc GR . . . .
H5C H 0.4170 0.1461 -0.3631 0.082 Uiso 1 1 calc GR . . . .
C19 C -0.3974(4) 0.2474(2) -0.5419(4) 0.0466(12) Uani 1 1 d . U . . .
H19 H -0.4816 0.2581 -0.5457 0.056 Uiso 1 1 calc R . . . .
C14 C -0.1802(5) 0.2450(2) -0.7617(4) 0.0530(14) Uani 1 1 d . U . . .
H14A H -0.2319 0.2175 -0.7399 0.080 Uiso 1 1 calc GR . . . .
H14B H -0.2000 0.2470 -0.8352 0.080 Uiso 1 1 calc GR . . . .
H14C H -0.1972 0.2794 -0.7337 0.080 Uiso 1 1 calc GR . . . .
C24 C -0.0426(4) 0.0788(2) 0.2486(4) 0.0515(13) Uani 1 1 d . U . . .
H24A H -0.0664 0.1168 0.2484 0.062 Uiso 1 1 calc R . . . .
H24B H -0.1137 0.0590 0.2071 0.062 Uiso 1 1 calc R . . . .
C26 C 0.0228(9) 0.0006(3) 0.3578(5) 0.0799(19) Uani 1 1 d . U . . .
H26A H -0.0458 -0.0212 0.3182 0.096 Uiso 1 1 calc R . . . .
H26B H 0.0407 -0.0124 0.4280 0.096 Uiso 1 1 calc R . . . .
C7 C -0.0753(7) 0.1643(2) -0.3193(6) 0.0697(19) Uani 1 1 d . U . . .
H7A H -0.1119 0.1995 -0.3368 0.105 Uiso 1 1 calc GR . . . .
H7B H -0.0480 0.1613 -0.2462 0.105 Uiso 1 1 calc GR . . . .
H7C H -0.1380 0.1369 -0.3441 0.105 Uiso 1 1 calc GR . . . .
C28 C 0.2796(5) -0.0631(2) 0.1337(3) 0.0442(11) Uani 1 1 d . U . . .
H28 H 0.3050 -0.0783 0.2029 0.053 Uiso 1 1 calc R . . . .
C18 C -0.3673(5) 0.1939(2) -0.5421(5) 0.0610(15) Uani 1 1 d . U . . .
H18 H -0.4305 0.1679 -0.5433 0.073 Uiso 1 1 calc R . . . .
C33 C 0.3860(5) -0.0716(3) 0.0792(5) 0.0600(15) Uani 1 1 d . U . . .
H33A H 0.3644 -0.0538 0.0128 0.072 Uiso 1 1 calc R . . . .
H33B H 0.4629 -0.0546 0.1184 0.072 Uiso 1 1 calc R . . . .
C17 C -0.2461(5) 0.1781(2) -0.5405(6) 0.0592(14) Uani 1 1 d . U . . .
H17 H -0.2264 0.1413 -0.5413 0.071 Uiso 1 1 calc R . . . .
C31 C 0.2959(6) -0.1572(2) 0.0086(4) 0.0604(15) Uani 1 1 d . U . . .
H31A H 0.3137 -0.1955 0.0032 0.073 Uiso 1 1 calc R . . . .
H31B H 0.2719 -0.1425 -0.0603 0.073 Uiso 1 1 calc R . . . .
C32 C 0.4119(7) -0.1297(3) 0.0642(5) 0.0732(19) Uani 1 1 d . U . . .
H32A H 0.4785 -0.1330 0.0258 0.088 Uiso 1 1 calc R . . . .
H32B H 0.4417 -0.1469 0.1304 0.088 Uiso 1 1 calc R . . . .
C30 C 0.1872(9) -0.1504(2) 0.0608(6) 0.0779(18) Uani 1 1 d . U . . .
H30A H 0.2065 -0.1692 0.1262 0.093 Uiso 1 1 calc R . . . .
H30B H 0.1110 -0.1666 0.0191 0.093 Uiso 1 1 calc R . . . .
C34A C 0.3814(8) 0.0295(4) 0.2450(7) 0.035(2) Uani 0.537(6) 1 d D U P A 1
H34A H 0.3504 0.0602 0.2793 0.042 Uiso 0.537(6) 1 calc R . P A 1
C36A C 0.5888(10) 0.0757(5) 0.2792(8) 0.056(2) Uani 0.537(6) 1 d D U P A 1
H36A H 0.5546 0.1070 0.3081 0.067 Uiso 0.537(6) 1 calc R . P A 1
H36B H 0.6575 0.0882 0.2482 0.067 Uiso 0.537(6) 1 calc R . P A 1
C39A C 0.4368(7) -0.0100(4) 0.3281(6) 0.0370(18) Uani 0.537(6) 1 d D U P A 1
H39A H 0.3693 -0.0236 0.3591 0.044 Uiso 0.537(6) 1 calc R . P A 1
H39B H 0.4728 -0.0405 0.2983 0.044 Uiso 0.537(6) 1 calc R . P A 1
C35A C 0.4876(8) 0.0513(4) 0.1995(7) 0.0420(18) Uani 0.537(6) 1 d D U P A 1
H35A H 0.5234 0.0221 0.1660 0.050 Uiso 0.537(6) 1 calc R . P A 1
H35B H 0.4538 0.0785 0.1482 0.050 Uiso 0.537(6) 1 calc R . P A 1
C35 C 0.4487(8) 0.0844(5) 0.1493(7) 0.041(2) Uani 0.463(6) 1 d D U P A 2
H35C H 0.4843 0.0616 0.1033 0.049 Uiso 0.463(6) 1 calc R . P A 2
H35D H 0.3855 0.1080 0.1078 0.049 Uiso 0.463(6) 1 calc R . P A 2
C38A C 0.5369(8) 0.0151(4) 0.4080(7) 0.051(2) Uani 0.537(6) 1 d D U P A 1
H38A H 0.5716 -0.0118 0.4596 0.061 Uiso 0.537(6) 1 calc R . P A 1
H38B H 0.5001 0.0442 0.4411 0.061 Uiso 0.537(6) 1 calc R . P A 1
C39 C 0.4792(9) 0.0157(4) 0.2861(9) 0.0442(19) Uani 0.463(6) 1 d D U P A 2
H39C H 0.5177 -0.0099 0.2467 0.053 Uiso 0.463(6) 1 calc R . P A 2
H39D H 0.4358 -0.0048 0.3304 0.053 Uiso 0.463(6) 1 calc R . P A 2
C36 C 0.5516(9) 0.1178(5) 0.2118(9) 0.053(2) Uani 0.463(6) 1 d D U P A 2
H36C H 0.5943 0.1384 0.1672 0.063 Uiso 0.463(6) 1 calc R . P A 2
H36D H 0.5153 0.1433 0.2530 0.063 Uiso 0.463(6) 1 calc R . P A 2
C37A C 0.6405(10) 0.0369(5) 0.3622(8) 0.058(2) Uani 0.537(6) 1 d D U P A 1
H37A H 0.7034 0.0550 0.4147 0.070 Uiso 0.537(6) 1 calc R . P A 1
H37B H 0.6825 0.0073 0.3348 0.070 Uiso 0.537(6) 1 calc R . P A 1
C37 C 0.6444(10) 0.0823(5) 0.2792(9) 0.058(2) Uani 0.463(6) 1 d D U P A 2
H37C H 0.7119 0.1043 0.3198 0.070 Uiso 0.463(6) 1 calc R . P A 2
H37D H 0.6828 0.0579 0.2376 0.070 Uiso 0.463(6) 1 calc R . P A 2
C38 C 0.5807(11) 0.0497(5) 0.3499(10) 0.056(2) Uani 0.463(6) 1 d D U P A 2
H38C H 0.6431 0.0268 0.3939 0.067 Uiso 0.463(6) 1 calc R . P A 2
H38D H 0.5437 0.0739 0.3929 0.067 Uiso 0.463(6) 1 calc R . P A 2
C34 C 0.3857(9) 0.0495(4) 0.2158(8) 0.032(2) Uani 0.463(6) 1 d D U P A 2
H34 H 0.3499 0.0745 0.2593 0.038 Uiso 0.463(6) 1 calc R . P A 2

loop_
_atom_site_aniso_label
_atom_site_aniso_U_11
_atom_site_aniso_U_22
_atom_site_aniso_U_33
_atom_site_aniso_U_23
_atom_site_aniso_U_13
_atom_site_aniso_U_12
Au1 0.06493(17) 0.02549(14) 0.03420(14) 0.00246(7) 0.02671(10) -0.00235(7)
P1 0.0225(4) 0.0323(5) 0.0255(5) -0.0064(4) 0.0027(4) 0.0039(4)
F2 0.0381(13) 0.0413(14) 0.0335(13) 0.0013(11) 0.0105(10) 0.0082(11)
F1 0.0360(13) 0.0486(16) 0.0347(13) -0.0020(12) 0.0099(10) -0.0155(11)
N1 0.0350(17) 0.0295(17) 0.0252(16) -0.0016(14) 0.0085(13) -0.0096(14)
N2 0.0322(16) 0.0244(16) 0.0298(17) -0.0013(13) 0.0096(13) -0.0029(13)
C1 0.110(4) 0.030(2) 0.046(3) 0.008(2) 0.043(3) 0.001(3)
B1 0.032(2) 0.032(2) 0.027(2) -0.0020(18) 0.0106(17) -0.0063(18)
C22 0.037(2) 0.025(2) 0.030(2) -0.0023(16) 0.0112(16) -0.0014(16)
C21 0.036(2) 0.029(2) 0.038(2) -0.0051(18) 0.0125(17) -0.0029(17)
C20 0.042(2) 0.034(2) 0.041(2) -0.0066(19) 0.0132(18) 0.0055(18)
C9 0.035(2) 0.0195(18) 0.043(2) -0.0081(17) 0.0144(17) -0.0048(15)
C23 0.0302(19) 0.031(2) 0.038(2) -0.0038(18) 0.0079(17) 0.0027(16)
C4 0.047(2) 0.035(2) 0.027(2) 0.0017(17) 0.0072(18) -0.0110(19)
C13 0.047(2) 0.026(2) 0.030(2) 0.0001(17) 0.0135(18) -0.0023(17)
C15 0.055(3) 0.042(3) 0.037(2) 0.007(2) 0.020(2) -0.004(2)
C6 0.064(3) 0.022(2) 0.048(2) -0.0002(18) 0.034(2) -0.0059(19)
C29 0.077(3) 0.029(2) 0.063(3) -0.005(2) 0.045(3) -0.005(2)
C10 0.0338(19) 0.0215(19) 0.038(2) -0.0052(16) 0.0075(16) -0.0002(15)
C16 0.038(2) 0.028(2) 0.055(3) -0.0103(19) 0.0193(19) -0.0034(17)
C8 0.042(2) 0.0222(19) 0.039(2) -0.0047(16) 0.0202(17) -0.0073(16)
C3 0.069(3) 0.026(2) 0.038(2) -0.0002(18) 0.024(2) -0.010(2)
C25 0.076(3) 0.061(3) 0.070(3) -0.034(3) 0.052(3) -0.031(3)
C12 0.058(3) 0.033(2) 0.032(2) 0.0020(18) 0.0076(19) 0.010(2)
C27 0.122(4) 0.035(3) 0.036(3) 0.005(2) 0.038(3) 0.011(3)
C2 0.092(4) 0.030(2) 0.047(3) 0.000(2) 0.036(3) -0.009(2)
C11 0.048(2) 0.028(2) 0.039(2) -0.0060(18) 0.0044(19) 0.0072(18)
C5 0.047(3) 0.073(4) 0.038(3) 0.019(3) -0.005(2) -0.008(3)
C19 0.035(2) 0.052(3) 0.058(3) -0.021(2) 0.019(2) -0.003(2)
C14 0.054(3) 0.053(3) 0.046(3) -0.006(2) -0.002(2) 0.023(2)
C24 0.033(2) 0.057(3) 0.069(3) -0.032(3) 0.018(2) -0.007(2)
C26 0.145(5) 0.054(3) 0.062(3) -0.013(3) 0.070(4) -0.023(4)
C7 0.100(5) 0.042(3) 0.091(5) 0.023(3) 0.074(4) 0.019(3)
C28 0.062(3) 0.039(2) 0.028(2) -0.0012(19) 0.003(2) 0.027(2)
C18 0.040(2) 0.051(3) 0.099(4) -0.030(3) 0.031(3) -0.017(2)
C33 0.041(2) 0.069(3) 0.063(3) -0.037(3) -0.004(2) 0.022(2)
C17 0.045(3) 0.034(3) 0.106(4) -0.026(3) 0.032(3) -0.010(2)
C31 0.105(4) 0.031(3) 0.054(3) 0.000(2) 0.037(3) 0.017(3)
C32 0.079(4) 0.074(4) 0.058(3) -0.025(3) -0.005(3) 0.048(3)
C30 0.133(5) 0.031(3) 0.090(4) -0.004(3) 0.069(4) -0.002(3)
C34A 0.024(3) 0.045(5) 0.037(4) -0.014(4) 0.006(3) -0.001(3)
C36A 0.029(4) 0.068(4) 0.068(4) -0.021(4) 0.003(4) -0.009(4)
C39A 0.028(3) 0.050(4) 0.028(3) -0.010(3) -0.005(3) 0.009(3)
C35A 0.032(3) 0.049(4) 0.046(4) -0.012(3) 0.011(3) -0.006(3)
C35 0.031(4) 0.055(5) 0.038(4) -0.017(4) 0.010(3) -0.021(4)
C38A 0.041(4) 0.059(4) 0.045(4) -0.019(4) -0.007(3) 0.006(3)
C39 0.032(3) 0.047(4) 0.048(4) -0.012(3) -0.003(3) 0.004(3)
C36 0.041(4) 0.070(5) 0.051(5) -0.018(4) 0.020(4) -0.024(4)
C37A 0.036(4) 0.068(5) 0.066(4) -0.027(4) -0.003(4) -0.003(4)
C37 0.036(5) 0.074(5) 0.066(5) -0.032(4) 0.012(4) -0.011(5)
C38 0.034(4) 0.065(5) 0.061(4) -0.025(4) -0.005(4) 0.002(4)
C34 0.025(3) 0.040(5) 0.031(4) -0.012(4) 0.007(3) -0.004(4)

loop_
_atom_type_symbol
_atom_type_description
_atom_type_scat_dispersion_real
_atom_type_scat_dispersion_imag
_atom_type_scat_source
C C 0.0181 0.0091 'International Tables Vol C Tables 4.2.6.8 and 6.1.1.4'
H H 0.0000 0.0000 'International Tables Vol C Tables 4.2.6.8 and 6.1.1.4'
Au Au -4.4197 7.2980 'International Tables Vol C Tables 4.2.6.8 and 6.1.1.4'
B B 0.0090 0.0039 'International Tables Vol C Tables 4.2.6.8 and 6.1.1.4'
F F 0.0727 0.0534 'International Tables Vol C Tables 4.2.6.8 and 6.1.1.4'
N N 0.0311 0.0180 'International Tables Vol C Tables 4.2.6.8 and 6.1.1.4'
P P 0.2955 0.4335 'International Tables Vol C Tables 4.2.6.8 and 6.1.1.4'

loop_
_geom_angle_atom_site_label_1
_geom_angle_atom_site_label_2
_geom_angle_atom_site_label_3
_geom_angle
C1 Au1 P1 178.1(2)
C22 P1 Au1 112.92(14)
C22 P1 C28 107.5(2)
C22 P1 C34A 101.6(3)
C22 P1 C34 109.1(4)
C28 P1 Au1 110.46(15)
C28 P1 C34A 102.1(4)
C28 P1 C34 115.5(4)
C34A P1 Au1 121.0(3)
C34 P1 Au1 101.5(3)
C4 N1 B1 125.0(4)
C4 N1 C8 109.0(4)
C8 N1 B1 125.8(4)
C13 N2 B1 125.8(4)
C13 N2 C10 108.6(4)
C10 N2 B1 125.5(3)
C2 C1 Au1 177.6(5)
F2 B1 F1 109.5(4)
F2 B1 N1 110.3(4)
F2 B1 N2 110.5(3)
F1 B1 N1 109.7(3)
F1 B1 N2 110.5(4)
N2 B1 N1 106.2(3)
C23 C22 P1 110.4(3)
C27 C22 P1 115.5(4)
C27 C22 C23 109.6(4)
C16 C21 C20 120.6(4)
C19 C20 C21 119.7(4)
C10 C9 C16 118.0(4)
C8 C9 C10 121.5(4)
C8 C9 C16 120.4(4)
C24 C23 C22 111.4(4)
N1 C4 C3 109.2(4)
N1 C4 C5 123.7(4)
C3 C4 C5 127.0(4)
N2 C13 C15 122.5(4)
N2 C13 C12 108.9(4)
C12 C13 C15 128.6(4)
C8 C6 C7 130.1(5)
C3 C6 C8 107.0(4)
C3 C6 C7 122.8(5)
C28 C29 C30 112.2(6)
N2 C10 C11 107.6(4)
C9 C10 N2 120.4(4)
C9 C10 C11 132.0(4)
C21 C16 C9 120.0(4)
C21 C16 C17 119.2(4)
C17 C16 C9 120.8(4)
N1 C8 C6 107.2(4)
C9 C8 N1 119.7(4)
C9 C8 C6 133.0(4)
C4 C3 C2 124.9(5)
C6 C3 C4 107.5(4)
C6 C3 C2 127.5(5)
C26 C25 C24 110.4(5)
C11 C12 C13 108.9(4)
C22 C27 C26 111.0(6)
C1 C2 C3 177.7(6)
C10 C11 C14 129.2(5)
C12 C11 C10 105.9(4)
C12 C11 C14 124.7(5)
C20 C19 C18 119.8(4)
C25 C24 C23 111.4(5)
C25 C26 C27 110.4(5)
C29 C28 P1 110.5(3)
C29 C28 C33 109.9(4)
C33 C28 P1 110.4(4)
C17 C18 C19 120.5(5)
C32 C33 C28 112.7(6)
C18 C17 C16 120.0(5)
C32 C31 C30 112.0(5)
C31 C32 C33 110.6(5)
C31 C30 C29 111.1(5)
C39A C34A P1 119.0(7)
C39A C34A C35A 108.6(7)
C35A C34A P1 110.2(6)
C35A C36A C37A 112.0(9)
C38A C39A C34A 111.9(8)
C36A C35A C34A 111.0(8)
C36 C35 C34 111.2(8)
C39A C38A C37A 110.2(8)
C34 C39 C38 111.0(9)
C37 C36 C35 109.7(9)
C36A C37A C38A 110.6(9)
C36 C37 C38 111.1(10)
C39 C38 C37 108.4(10)
C35 C34 P1 114.5(7)
C39 C34 P1 111.7(7)
C39 C34 C35 111.7(9)

loop_
_geom_bond_atom_site_label_1
_geom_bond_atom_site_label_2
_geom_bond_distance
Au1 P1 2.2713(11)
Au1 C1 2.001(5)
P1 C22 1.834(4)
P1 C28 1.841(5)
P1 C34A 1.850(9)
P1 C34 1.909(10)
F2 B1 1.386(6)
F1 B1 1.389(5)
N1 B1 1.552(6)
N1 C4 1.340(6)
N1 C8 1.402(6)
N2 B1 1.545(6)
N2 C13 1.343(6)
N2 C10 1.401(6)
C1 C2 1.191(8)
C22 C23 1.538(6)
C22 C27 1.522(6)
C21 C20 1.391(6)
C21 C16 1.385(6)
C20 C19 1.380(7)
C9 C10 1.396(6)
C9 C16 1.495(6)
C9 C8 1.391(7)
C23 C24 1.523(6)
C4 C3 1.412(7)
C4 C5 1.481(8)
C13 C15 1.492(7)
C13 C12 1.397(7)
C6 C8 1.422(6)
C6 C3 1.390(8)
C6 C7 1.494(7)
C29 C28 1.519(8)
C29 C30 1.530(7)
C10 C11 1.426(6)
C16 C17 1.393(7)
C3 C2 1.429(7)
C25 C24 1.511(10)
C25 C26 1.504(10)
C12 C11 1.384(7)
C27 C26 1.539(10)
C11 C14 1.499(7)
C19 C18 1.387(8)
C28 C33 1.527(8)
C18 C17 1.381(8)
C33 C32 1.511(8)
C31 C32 1.499(10)
C31 C30 1.524(9)
C34A C39A 1.529(11)
C34A C35A 1.534(11)
C36A C35A 1.504(11)
C36A C37A 1.508(13)
C39A C38A 1.506(10)
C35 C36 1.511(11)
C35 C34 1.530(12)
C38A C37A 1.513(13)
C39 C38 1.518(12)
C39 C34 1.505(12)
C36 C37 1.506(14)
C37 C38 1.543(15)
